data_1523525
loop_
_publ_author_name
'Eisenmann, B.'
'Schaefer, H.'
'Weiss, A.'

_publ_section_title
;
 Der Uebergamg von "geordneten" Anti-Pb Cl2-Gitter zum Anti-Pb F
 Cl-Gitter: Ternaere Phasen A B X der Erdalkalimetalle mit Elementen der
 4. Hauptgruppe (A= Ca, Sr, Ba; B= Mg; X= Si, Ge, Sn, Pb)
;
_journal_name_full 'Zeitschrift fuer Anorganische und Allgemeine Chemie'
_journal_page_first 241
_journal_page_last 254
_journal_volume 391
_journal_year 1972
_chemical_formula_sum 'Mg Sn Sr'
_space_group_IT_number 62
_symmetry_space_group_name_Hall '-P 2ac 2n'
_symmetry_space_group_name_H-M 'P n m a'
_cell_angle_alpha 90
_cell_angle_beta 90
_cell_angle_gamma 90
_cell_formula_units_Z 4
_cell_length_a 8.18
_cell_length_b 4.92
_cell_length_c 8.75
_cell_volume 352.149
_citation_journal_id_ASTM ZAACAB
_cod_data_source_file Eisenmann_ZAACAB_1972_1087.cif
_cod_data_source_block Mg1Sn1Sr1
_cod_original_formula_sum 'Mg1 Sn1 Sr1'
_cod_database_code 1523525

loop_
_symmetry_equiv_pos_as_xyz
x,y,z
-x+1/2,-y,z+1/2
x+1/2,-y+1/2,-z+1/2
-x,y+1/2,-z
-x,-y,-z
x-1/2,y,-z-1/2
-x-1/2,y-1/2,z-1/2
x,-y-1/2,z

loop_
_atom_site_label
_atom_site_type_symbol
_atom_site_fract_x
_atom_site_fract_y
_atom_site_fract_z
_atom_site_occupancy
_atom_site_U_iso_or_equiv
Mg1 Mg 0.644 0.25 0.066 1 0.0
Sn1 Sn 0.278 0.25 0.108 1 0.0
Sr1 Sr 0.511 0.25 0.688 1 0.0
